data_7151148
loop_
_publ_author_name
'Walker, Stephen M.'
'Williams, Jodi T.'
'Russell, Alexander G.'
'Kariuki, Benson M.'
'Snaith, John S.'

_publ_section_title
;
 Stereoselective synthesis of 3,4-disubstituted and
 3,4,5-trisubstituted piperidines by Lewis acid-catalysed ene
 cyclisation of 4-aza-1,7-dienes.
;
_journal_issue 18
_journal_name_full 'Organic &amp; biomolecular chemistry'
_journal_page_first 2925
_journal_page_last 2931
_journal_paper_doi 10.1039/b708139a
_journal_volume 5
_journal_year 2007
_chemical_formula_moiety 'C27 H35 N O10 S'
_chemical_formula_sum 'C27 H35 N O10 S'
_chemical_formula_weight 565.62
_chemical_name_systematic
;
?
;
_space_group_IT_number 14
_symmetry_cell_setting monoclinic
_symmetry_space_group_name_Hall '-P 2ybc'
_symmetry_space_group_name_H-M 'P 1 21/c 1'
_atom_sites_solution_hydrogens geom
_atom_sites_solution_primary direct
_atom_sites_solution_secondary difmap
_audit_creation_method SHELXL-97
_cell_angle_alpha 90.00
_cell_angle_beta 105.5090(10)
_cell_angle_gamma 90.00
_cell_formula_units_Z 4
_cell_length_a 11.0618(2)
_cell_length_b 17.0577(2)
_cell_length_c 16.0387(2)
_cell_measurement_reflns_used 3116
_cell_measurement_temperature 296(2)
_cell_measurement_theta_max 71.86
_cell_measurement_theta_min 3.86
_cell_volume 2916.13(7)
_computing_cell_refinement SAINTPLUS
_computing_data_collection SMART
_computing_data_reduction SAINTPLUS
_computing_structure_refinement SHELXL
_computing_structure_solution SHELXL
_diffrn_ambient_temperature 296(2)
_diffrn_measured_fraction_theta_full 0.952
_diffrn_measured_fraction_theta_max 0.952
_diffrn_measurement_device_type 'Bruker Smart 6000 CCD'
_diffrn_measurement_method 'CCD scans'
_diffrn_radiation_monochromator graphite
_diffrn_radiation_source 'fine-focus sealed tube'
_diffrn_radiation_type CuK\a
_diffrn_radiation_wavelength 1.54178
_diffrn_reflns_av_R_equivalents 0.0827
_diffrn_reflns_av_sigmaI/netI 0.0809
_diffrn_reflns_limit_h_max 13
_diffrn_reflns_limit_h_min -13
_diffrn_reflns_limit_k_max 20
_diffrn_reflns_limit_k_min -20
_diffrn_reflns_limit_l_max 18
_diffrn_reflns_limit_l_min -18
_diffrn_reflns_number 16860
_diffrn_reflns_theta_full 71.24
_diffrn_reflns_theta_max 71.24
_diffrn_reflns_theta_min 3.86
_exptl_absorpt_coefficient_mu 1.459
_exptl_absorpt_correction_T_max 0.8679
_exptl_absorpt_correction_T_min 0.7591
_exptl_absorpt_correction_type empirical
_exptl_absorpt_process_details Sadabs
_exptl_crystal_colour colourless
_exptl_crystal_density_diffrn 1.288
_exptl_crystal_density_method 'not measured'
_exptl_crystal_description block
_exptl_crystal_F_000 1200
_exptl_crystal_size_max 0.20
_exptl_crystal_size_mid 0.10
_exptl_crystal_size_min 0.10
_refine_diff_density_max 0.496
_refine_diff_density_min -0.514
_refine_diff_density_rms 0.074
_refine_ls_extinction_coef 0.0026(7)
_refine_ls_extinction_expression Fc^*^=kFc[1+0.001xFc^2^\l^3^/sin(2\q)]^-1/4^
_refine_ls_extinction_method SHELXL
_refine_ls_goodness_of_fit_ref 0.945
_refine_ls_hydrogen_treatment constr
_refine_ls_matrix_type full
_refine_ls_number_parameters 358
_refine_ls_number_reflns 5381
_refine_ls_number_restraints 9
_refine_ls_restrained_S_all 0.954
_refine_ls_R_factor_all 0.1213
_refine_ls_R_factor_gt 0.0885
_refine_ls_shift/su_max 0.001
_refine_ls_shift/su_mean 0.000
_refine_ls_structure_factor_coef Fsqd
_refine_ls_weighting_details 'calc w=1/[\s^2^(Fo^2^)+(0.1860P)^2^+0.0000P] where P=(Fo^2^+2Fc^2^)/3'
_refine_ls_weighting_scheme calc
_refine_ls_wR_factor_gt 0.2425
_refine_ls_wR_factor_ref 0.2724
_reflns_number_gt 3116
_reflns_number_total 5381
_reflns_threshold_expression >2sigma(I)
_cod_data_source_file b708139a.txt
_cod_data_source_block jtw54
_cod_depositor_comments
;
The following automatic conversions were performed:
'_symmetry_cell_setting' value 'Monoclinic' changed to 'monoclinic'
according to '/home/saulius/struct/CIF-dictionaries/cif_core.dic'
dictionary named 'cif_core.dic' version 2.4.1 from 2010-06-29.

Automatic conversion script
Id: cif_fix_enum 1527 2010-12-29 10:47:43Z saulius 
;
_cod_original_sg_symbol_H-M P21/c
_cod_database_code 7151148

loop_
_symmetry_equiv_pos_as_xyz
'x, y, z'
'-x, y+1/2, -z+1/2'
'-x, -y, -z'
'x, -y-1/2, z-1/2'

loop_
_atom_site_label
_atom_site_type_symbol
_atom_site_fract_x
_atom_site_fract_y
_atom_site_fract_z
_atom_site_U_iso_or_equiv
_atom_site_adp_type
_atom_site_occupancy
_atom_site_symmetry_multiplicity
_atom_site_calc_flag
_atom_site_refinement_flags
_atom_site_disorder_assembly
_atom_site_disorder_group
C1 C 0.7397(3) 0.01592(19) 0.9094(2) 0.0598(8) Uani 1 1 d . . .
H1A H 0.6704 0.0492 0.8798 0.072 Uiso 1 1 calc R . .
H1B H 0.7063 -0.0276 0.9352 0.072 Uiso 1 1 calc R . .
C2 C 0.8082(3) -0.01426(17) 0.8461(2) 0.0530(8) Uani 1 1 d . . .
H2 H 0.8802 -0.0447 0.8791 0.064 Uiso 1 1 calc R . .
C3 C 0.8593(3) 0.05317(18) 0.8026(2) 0.0555(8) Uani 1 1 d . . .
H3 H 0.7883 0.0853 0.7709 0.067 Uiso 1 1 calc R . .
C4 C 0.9454(3) 0.10440(19) 0.8729(2) 0.0594(9) Uani 1 1 d . . .
H4 H 1.0176 0.0721 0.9021 0.071 Uiso 1 1 calc R . .
C5 C 0.8796(4) 0.12929(19) 0.9413(2) 0.0679(10) Uani 1 1 d . . .
H5A H 0.9387 0.1568 0.9877 0.081 Uiso 1 1 calc R . .
H5B H 0.8117 0.1650 0.9156 0.081 Uiso 1 1 calc R . .
C6 C 0.6698(3) 0.1479(2) 1.0430(2) 0.0604(8) Uani 1 1 d . . .
C7 C 0.7016(3) 0.2271(2) 1.0554(3) 0.0688(10) Uani 1 1 d . . .
H7 H 0.7849 0.2420 1.0777 0.083 Uiso 1 1 calc R . .
C8 C 0.6085(4) 0.2829(2) 1.0343(3) 0.0750(11) Uani 1 1 d . . .
H8 H 0.6296 0.3356 1.0425 0.090 Uiso 1 1 calc R . .
C9 C 0.4831(4) 0.2617(3) 1.0006(3) 0.0755(11) Uani 1 1 d . . .
C10 C 0.4552(4) 0.1828(3) 0.9889(3) 0.0830(12) Uani 1 1 d . . .
H10 H 0.3721 0.1677 0.9662 0.100 Uiso 1 1 calc R . .
C11 C 0.5463(4) 0.1261(2) 1.0097(3) 0.0753(10) Uani 1 1 d . . .
H11 H 0.5250 0.0734 1.0014 0.090 Uiso 1 1 calc R . .
C12 C 0.3835(5) 0.3246(3) 0.9784(4) 0.1145(18) Uani 1 1 d . . .
H12A H 0.3755 0.3430 0.9206 0.172 Uiso 1 1 calc R . .
H12B H 0.4070 0.3675 1.0183 0.172 Uiso 1 1 calc R . .
H12C H 0.3048 0.3034 0.9821 0.172 Uiso 1 1 calc R . .
C13 C 0.7274(3) -0.06888(19) 0.7775(2) 0.0597(9) Uani 1 1 d . . .
C14 C 0.6053(4) -0.0274(2) 0.7242(3) 0.0732(11) Uani 1 1 d D . .
C15 C 0.3918(5) 0.0007(3) 0.7221(5) 0.137(2) Uani 1 1 d D . .
H15A H 0.3588 0.0284 0.7640 0.165 Uiso 1 1 calc R . .
H15B H 0.3975 0.0373 0.6770 0.165 Uiso 1 1 calc R . .
C16 C 0.3088(6) -0.0638(4) 0.6849(8) 0.204(5) Uani 1 1 d D . .
H16A H 0.3176 -0.0756 0.6282 0.306 Uiso 1 1 calc R . .
H16B H 0.2235 -0.0493 0.6806 0.306 Uiso 1 1 calc R . .
H16C H 0.3305 -0.1092 0.7212 0.306 Uiso 1 1 calc R . .
C17 C 0.6945(4) -0.1449(2) 0.8162(3) 0.0688(10) Uani 1 1 d D . .
C18 C 0.5810(5) -0.2636(3) 0.7798(4) 0.126(2) Uani 1 1 d D . .
H18A H 0.6399 -0.3027 0.7708 0.151 Uiso 1 1 calc R . .
H18B H 0.5835 -0.2635 0.8407 0.151 Uiso 1 1 calc R . .
C19 C 0.4562(5) -0.2830(4) 0.7288(5) 0.149(3) Uani 1 1 d D . .
H19A H 0.3986 -0.2433 0.7364 0.224 Uiso 1 1 calc R . .
H19B H 0.4319 -0.3327 0.7471 0.224 Uiso 1 1 calc R . .
H19C H 0.4552 -0.2858 0.6688 0.224 Uiso 1 1 calc R . .
C20 C 0.9273(3) 0.0224(2) 0.7384(2) 0.0619(9) Uani 1 1 d . . .
H20 H 1.0146 0.0132 0.7709 0.074 Uiso 1 1 calc R . .
C21 C 0.8783(5) -0.0544(3) 0.6932(3) 0.0810(11) Uani 1 1 d . . .
C22 C 0.9301(4) 0.0779(3) 0.6658(3) 0.0888(13) Uani 1 1 d D . .
C23 C 1.0282(9) 0.1079(4) 0.5537(4) 0.190(4) Uani 1 1 d D . .
H23A H 1.0812 0.0803 0.5241 0.228 Uiso 1 1 calc R . .
H23B H 0.9432 0.1107 0.5166 0.228 Uiso 1 1 calc R . .
C24 C 1.0772(7) 0.1843(5) 0.5829(7) 0.171(3) Uani 1 1 d D . .
H24A H 1.0198 0.2110 0.6087 0.256 Uiso 1 1 calc R . .
H24B H 1.0876 0.2142 0.5346 0.256 Uiso 1 1 calc R . .
H24C H 1.1568 0.1788 0.6249 0.256 Uiso 1 1 calc R . .
C25 C 0.9960(4) 0.1761(2) 0.8373(3) 0.0745(11) Uani 1 1 d . . .
C26 C 1.1170(4) 0.1787(3) 0.8385(4) 0.1123(19) Uani 1 1 d . . .
H26A H 1.1486 0.2220 0.8161 0.135 Uiso 1 1 calc R . .
H26B H 1.1698 0.1372 0.8619 0.135 Uiso 1 1 calc R . .
C27 C 0.9101(5) 0.2405(2) 0.8009(4) 0.0972(15) Uani 1 1 d . . .
H27A H 0.8837 0.2660 0.8465 0.146 Uiso 1 1 calc R . .
H27B H 0.8382 0.2201 0.7589 0.146 Uiso 1 1 calc R . .
H27C H 0.9525 0.2777 0.7737 0.146 Uiso 1 1 calc R . .
O1 O 0.7377(3) 0.00495(15) 1.08755(18) 0.0882(9) Uani 1 1 d . . .
O2 O 0.8971(3) 0.10964(17) 1.12747(17) 0.0868(9) Uani 1 1 d . . .
O3 O 0.5999(3) 0.0039(2) 0.6573(2) 0.1124(12) Uani 1 1 d . . .
O4 O 0.5175(3) -0.03127(19) 0.7646(2) 0.0952(10) Uani 1 1 d D . .
O5 O 0.7337(3) -0.16416(15) 0.8893(2) 0.0889(9) Uani 1 1 d . . .
O6 O 0.6168(3) -0.18718(15) 0.75527(19) 0.0942(10) Uani 1 1 d D . .
O7 O 0.7945(3) -0.09686(14) 0.71894(17) 0.0750(8) Uani 1 1 d . . .
O8 O 0.9173(5) -0.0800(2) 0.6361(3) 0.1374(17) Uani 1 1 d . . .
O9 O 0.8467(3) 0.1225(2) 0.6355(2) 0.1165(13) Uani 1 1 d . . .
O10 O 1.0328(4) 0.0722(3) 0.6389(3) 0.1421(18) Uani 1 1 d D . .
S1 S 0.78867(10) 0.07700(5) 1.06671(6) 0.0690(4) Uani 1 1 d . . .
N1 N 0.8294(3) 0.06096(16) 0.97701(19) 0.0617(8) Uani 1 1 d . . .

loop_
_atom_site_aniso_label
_atom_site_aniso_U_11
_atom_site_aniso_U_22
_atom_site_aniso_U_33
_atom_site_aniso_U_23
_atom_site_aniso_U_13
_atom_site_aniso_U_12
C1 0.059(2) 0.0567(16) 0.059(2) -0.0034(14) 0.0083(17) -0.0042(14)
C2 0.0512(17) 0.0526(15) 0.0504(18) 0.0006(13) 0.0050(15) -0.0022(13)
C3 0.0516(18) 0.0551(16) 0.054(2) 0.0061(14) 0.0033(16) -0.0002(13)
C4 0.0518(18) 0.0583(17) 0.059(2) 0.0049(15) -0.0008(17) -0.0038(14)
C5 0.069(2) 0.0573(17) 0.066(2) -0.0011(15) -0.0012(19) -0.0049(16)
C6 0.058(2) 0.0679(19) 0.0513(19) -0.0041(15) 0.0074(16) -0.0012(16)
C7 0.056(2) 0.072(2) 0.070(2) -0.0089(17) 0.0021(18) 0.0045(16)
C8 0.076(3) 0.067(2) 0.076(3) 0.0003(18) 0.012(2) 0.0101(18)
C9 0.063(2) 0.104(3) 0.057(2) 0.006(2) 0.0115(19) 0.020(2)
C10 0.056(2) 0.113(3) 0.074(3) -0.003(2) 0.007(2) -0.007(2)
C11 0.064(2) 0.080(2) 0.078(3) -0.0044(19) 0.012(2) -0.0089(19)
C12 0.092(3) 0.145(4) 0.098(4) 0.024(3) 0.011(3) 0.053(3)
C13 0.059(2) 0.0617(18) 0.054(2) -0.0044(14) 0.0082(17) -0.0073(15)
C14 0.067(2) 0.069(2) 0.069(3) 0.0005(18) -0.007(2) -0.0114(18)
C15 0.076(3) 0.127(5) 0.176(7) -0.014(4) -0.023(4) 0.022(3)
C16 0.081(4) 0.172(7) 0.310(13) -0.063(7) -0.032(6) -0.005(4)
C17 0.074(2) 0.0619(19) 0.067(3) -0.0062(17) 0.012(2) -0.0068(17)
C18 0.149(5) 0.079(3) 0.129(5) 0.011(3) 0.002(4) -0.050(3)
C19 0.127(5) 0.132(5) 0.160(6) 0.035(4) -0.012(5) -0.062(4)
C20 0.0552(19) 0.0667(19) 0.061(2) 0.0129(16) 0.0097(17) 0.0038(15)
C21 0.092(3) 0.084(3) 0.071(3) -0.003(2) 0.029(3) 0.001(2)
C22 0.080(3) 0.092(3) 0.092(3) 0.031(2) 0.018(3) 0.011(2)
C23 0.249(11) 0.174(7) 0.196(9) 0.045(7) 0.144(9) 0.001(8)
C24 0.121(5) 0.150(6) 0.236(10) 0.000(6) 0.040(6) -0.013(5)
C25 0.067(2) 0.069(2) 0.076(3) 0.0066(18) -0.002(2) -0.0143(17)
C26 0.067(3) 0.108(3) 0.146(5) 0.041(3) 0.003(3) -0.021(2)
C27 0.099(3) 0.065(2) 0.118(4) 0.024(2) 0.011(3) -0.004(2)
O1 0.127(3) 0.0710(16) 0.0698(18) 0.0118(13) 0.0318(18) 0.0129(15)
O2 0.0779(18) 0.1031(19) 0.0576(16) -0.0109(14) -0.0196(14) 0.0259(15)
O3 0.103(3) 0.123(2) 0.085(2) 0.0343(19) -0.0205(19) -0.008(2)
O4 0.0587(17) 0.110(2) 0.106(2) 0.0016(18) 0.0036(18) 0.0084(15)
O5 0.112(2) 0.0725(16) 0.0700(19) 0.0080(13) 0.0039(17) -0.0157(15)
O6 0.112(2) 0.0743(16) 0.0784(19) -0.0016(13) -0.0058(17) -0.0335(15)
O7 0.0898(19) 0.0731(15) 0.0656(17) -0.0134(12) 0.0269(15) -0.0120(13)
O8 0.189(4) 0.136(3) 0.120(3) -0.037(2) 0.098(4) -0.030(3)
O9 0.102(2) 0.123(3) 0.117(3) 0.060(2) 0.016(2) 0.030(2)
O10 0.125(3) 0.158(4) 0.171(4) 0.087(3) 0.087(3) 0.039(3)
S1 0.0796(7) 0.0686(5) 0.0510(6) 0.0008(4) 0.0037(5) 0.0138(4)
N1 0.0638(17) 0.0637(15) 0.0520(17) -0.0016(12) 0.0059(14) 0.0004(13)

loop_
_atom_type_symbol
_atom_type_description
_atom_type_scat_dispersion_real
_atom_type_scat_dispersion_imag
_atom_type_scat_source
C C 0.0181 0.0091 'International Tables Vol C Tables 4.2.6.8 and 6.1.1.4'
H H 0.0000 0.0000 'International Tables Vol C Tables 4.2.6.8 and 6.1.1.4'
O O 0.0492 0.0322 'International Tables Vol C Tables 4.2.6.8 and 6.1.1.4'
S S 0.3331 0.5567 'International Tables Vol C Tables 4.2.6.8 and 6.1.1.4'
N N 0.0311 0.0180 'International Tables Vol C Tables 4.2.6.8 and 6.1.1.4'

loop_
_geom_angle_atom_site_label_1
_geom_angle_atom_site_label_2
_geom_angle_atom_site_label_3
_geom_angle
_geom_angle_site_symmetry_1
_geom_angle_site_symmetry_3
_geom_angle_publ_flag
N1 C1 C2 108.2(3) . . ?
C1 C2 C3 111.3(3) . . ?
C1 C2 C13 112.9(3) . . ?
C3 C2 C13 110.2(3) . . ?
C20 C3 C2 111.0(3) . . ?
C20 C3 C4 111.8(3) . . ?
C2 C3 C4 108.9(3) . . ?
C25 C4 C5 109.9(3) . . ?
C25 C4 C3 113.5(3) . . ?
C5 C4 C3 111.3(3) . . ?
N1 C5 C4 111.1(3) . . ?
C11 C6 C7 120.2(3) . . ?
C11 C6 S1 120.4(3) . . ?
C7 C6 S1 119.4(3) . . ?
C8 C7 C6 119.3(3) . . ?
C7 C8 C9 121.2(4) . . ?
C10 C9 C8 117.9(4) . . ?
C10 C9 C12 122.6(4) . . ?
C8 C9 C12 119.6(4) . . ?
C11 C10 C9 122.0(4) . . ?
C10 C11 C6 119.5(4) . . ?
O7 C13 C17 101.9(3) . . ?
O7 C13 C2 111.7(3) . . ?
C17 C13 C2 112.5(3) . . ?
O7 C13 C14 108.5(3) . . ?
C17 C13 C14 110.0(3) . . ?
C2 C13 C14 111.7(3) . . ?
O3 C14 O4 127.4(4) . . ?
O3 C14 C13 121.8(4) . . ?
O4 C14 C13 110.7(3) . . ?
C16 C15 O4 108.8(5) . . ?
O5 C17 O6 124.9(4) . . ?
O5 C17 C13 125.2(3) . . ?
O6 C17 C13 109.9(3) . . ?
C19 C18 O6 110.0(4) . . ?
C22 C20 C3 114.9(3) . . ?
C22 C20 C21 104.5(4) . . ?
C3 C20 C21 116.2(3) . . ?
O8 C21 O7 117.7(4) . . ?
O8 C21 C20 121.6(4) . . ?
O7 C21 C20 120.7(4) . . ?
O9 C22 O10 123.5(4) . . ?
O9 C22 C20 122.8(4) . . ?
O10 C22 C20 113.7(4) . . ?
C24 C23 O10 99.0(6) . . ?
C26 C25 C27 121.4(4) . . ?
C26 C25 C4 119.4(4) . . ?
C27 C25 C4 119.2(3) . . ?
C14 O4 C15 119.0(4) . . ?
C17 O6 C18 117.3(3) . . ?
C21 O7 C13 123.5(3) . . ?
C22 O10 C23 116.6(5) . . ?
O1 S1 O2 118.93(18) . . ?
O1 S1 N1 106.23(16) . . ?
O2 S1 N1 106.47(17) . . ?
O1 S1 C6 108.95(18) . . ?
O2 S1 C6 108.73(16) . . ?
N1 S1 C6 106.89(16) . . ?
C5 N1 C1 112.1(3) . . ?
C5 N1 S1 115.4(2) . . ?
C1 N1 S1 116.3(2) . . ?

loop_
_geom_bond_atom_site_label_1
_geom_bond_atom_site_label_2
_geom_bond_distance
_geom_bond_site_symmetry_2
_geom_bond_publ_flag
C1 N1 1.475(4) . ?
C1 C2 1.510(5) . ?
C2 C3 1.530(4) . ?
C2 C13 1.533(4) . ?
C3 C20 1.521(5) . ?
C3 C4 1.539(4) . ?
C4 C25 1.518(5) . ?
C4 C5 1.529(5) . ?
C5 N1 1.472(4) . ?
C6 C11 1.378(5) . ?
C6 C7 1.397(5) . ?
C6 S1 1.752(4) . ?
C7 C8 1.376(5) . ?
C8 C9 1.396(6) . ?
C9 C10 1.381(6) . ?
C9 C12 1.511(6) . ?
C10 C11 1.372(6) . ?
C13 O7 1.426(4) . ?
C13 C17 1.524(5) . ?
C13 C14 1.561(5) . ?
C14 O3 1.185(5) . ?
C14 O4 1.307(5) . ?
C15 C16 1.455(3) . ?
C15 O4 1.480(5) . ?
C17 O5 1.183(5) . ?
C17 O6 1.328(4) . ?
C18 C19 1.442(3) . ?
C18 O6 1.447(4) . ?
C20 C22 1.508(5) . ?
C20 C21 1.524(6) . ?
C21 O8 1.195(5) . ?
C21 O7 1.327(5) . ?
C22 O9 1.194(5) . ?
C22 O10 1.322(5) . ?
C23 C24 1.441(3) . ?
C23 O10 1.484(5) . ?
C25 C26 1.335(6) . ?
C25 C27 1.468(6) . ?
O1 S1 1.428(3) . ?
O2 S1 1.440(3) . ?
S1 N1 1.641(3) . ?
